data_4119889
loop_
_publ_author_name
'Miguel Clemente-Le\'on'
'Eugenio Coronado'
'Maurici L\'opez-Jord\`a'
'Jo\~ao C. Waerenborgh'
'C\'edric Desplanches'
'Hongfeng Wang'
'Jean-Fran\,cois L\'etard'
'Andreas Hauser'
'Antoine Tissot'

_publ_section_title
;
 Stimuli Responsive Hybrid Magnets: Tuning the Photoinduced Spin-Crossover
 in Fe(III) Complexes Inserted into Layered Magnets
;
_journal_name_full 'Journal of the American Chemical Society'
_journal_page_first 8655
_journal_page_last 8667
_journal_paper_doi 10.1021/ja402674x
_journal_volume 135
_journal_year 2013
_chemical_formula_moiety 'C20 H24 Ga N4 O2, C6 Cr Mn O12, C H2 Cl2'
_chemical_formula_sum 'C27 H26 Cl2 Cr Ga Mn N4 O14'
_chemical_formula_weight 878.08
_chemical_name_systematic
;
 ?
;
_space_group_crystal_system monoclinic
_space_group_IT_number 14
_space_group_name_Hall '-P 2ybc'
_space_group_name_H-M_alt 'P 1 21/c 1'
_symmetry_space_group_name_Hall '-P 2ybc'
_symmetry_space_group_name_H-M 'P 1 21/c 1'
_atom_sites_solution_hydrogens geom
_atom_sites_solution_primary direct
_audit_creation_date 2013-03-12
_audit_creation_method
;
  Olex2 1.2
  (compiled Dec  5 2012 16:17:34, GUI svn.r4385)
;
_cell_angle_alpha 90
_cell_angle_beta 112.297(8)
_cell_angle_gamma 90
_cell_formula_units_Z 4
_cell_length_a 12.0528(9)
_cell_length_b 32.1554(15)
_cell_length_c 9.4707(6)
_cell_measurement_reflns_used 4420
_cell_measurement_temperature 273(2)
_cell_measurement_theta_max 75.2920
_cell_measurement_theta_min 2.7461
_cell_volume 3396.0(4)
_computing_cell_refinement
;
CrysAlisPro, Agilent Technologies,
Version 1.171.35.19 (release 27-10-2011 CrysAlis171 .NET)
(compiled Oct 27 2011,15:02:11)
;
_computing_data_collection
;
CrysAlisPro, Agilent Technologies,
Version 1.171.35.19 (release 27-10-2011 CrysAlis171 .NET)
(compiled Oct 27 2011,15:02:11)
;
_computing_data_reduction
;
CrysAlisPro, Agilent Technologies,
Version 1.171.35.19 (release 27-10-2011 CrysAlis171 .NET)
(compiled Oct 27 2011,15:02:11)
;
_computing_molecular_graphics
;
O. V. Dolomanov, L. J. Bourhis, R. J. Gildea, J. A. K. Howard and H. Puschmann,
OLEX2: a complete structure solution, refinement and analysis program.
J. Appl. Cryst. (2009). 42, 339-341.
;
_computing_publication_material
;
O. V. Dolomanov, L. J. Bourhis, R. J. Gildea, J. A. K. Howard and H. Puschmann,
OLEX2: a complete structure solution, refinement and analysis program.
J. Appl. Cryst. (2009). 42, 339-341.
;
_computing_structure_refinement
;
SHELXL, G.M. Sheldrick, Acta Cryst.
(2008). A64, 112-122
;
_computing_structure_solution
;
SHELXS, G.M. Sheldrick, Acta Cryst.
(2008). A64, 112-122
;
_diffrn_ambient_temperature 273(2)
_diffrn_detector_area_resol_mean 10.4679
_diffrn_measured_fraction_theta_full 0.985
_diffrn_measured_fraction_theta_max 0.947
_diffrn_measurement_details
;
  1 omega -129.00    1.00   1.0000    8.1851
omega____ theta____ kappa____ phi______ frames
    -      -37.9191  -77.0000  -60.0000 130

  2 omega  -13.00   14.00   1.0000    8.1851
omega____ theta____ kappa____ phi______ frames
    -       37.9191  -57.0000  120.0000 27

  3 omega  -19.00   15.00   1.0000    8.1851
omega____ theta____ kappa____ phi______ frames
    -      -70.5000   30.0000   90.0000 34

  4 omega   25.00   88.00   1.0000    8.1851
omega____ theta____ kappa____ phi______ frames
    -      110.7256  -30.0000   30.0000 63

  5 omega   62.00   97.00   1.0000    8.1851
omega____ theta____ kappa____ phi______ frames
    -      110.7256  -45.0000 -150.0000 35

  6 omega   38.00   75.00   1.0000    8.1851
omega____ theta____ kappa____ phi______ frames
    -      110.7256  -30.0000  -30.0000 37

  7 omega  100.00  127.00   1.0000    8.1851
omega____ theta____ kappa____ phi______ frames
    -      110.7256  111.0000   30.0000 27

  8 omega  133.00  176.00   1.0000    8.1851
omega____ theta____ kappa____ phi______ frames
    -      110.7256  105.0000  -88.0000 43

  9 omega  148.00  178.00   1.0000    8.1851
omega____ theta____ kappa____ phi______ frames
    -      110.7256  111.0000   30.0000 30

 10 omega   31.00   61.00   1.0000    8.1851
omega____ theta____ kappa____ phi______ frames
    -      110.7256  -45.0000 -150.0000 30

 11 omega   26.00   79.00   1.0000    8.1851
omega____ theta____ kappa____ phi______ frames
    -      110.7256  -30.0000  -90.0000 53

 12 omega  -94.00   -6.00   1.0000    8.1900
omega____ theta____ kappa____ phi______ frames
    -      -37.8422  125.0000 -180.0000 88

 13 omega -116.00   -2.00   1.0000    8.1900
omega____ theta____ kappa____ phi______ frames
    -      -37.8422  -57.0000    0.0000 114

 14 omega   40.00   91.00   1.0000    8.1900
omega____ theta____ kappa____ phi______ frames
    -       37.8422 -125.0000 -180.0000 51

 15 omega  -30.00    8.00   1.0000   13.9247
omega____ theta____ kappa____ phi______ frames
    -      -70.5000   30.0000 -180.0000 38

 16 omega  -48.00   15.00   1.0000   13.9247
omega____ theta____ kappa____ phi______ frames
    -      -70.5000   30.0000 -120.0000 63

 17 omega  -29.00   -3.00   1.0000   13.9247
omega____ theta____ kappa____ phi______ frames
    -      -70.5000   30.0000  120.0000 26

 18 omega   90.00  116.00   1.0000   13.9247
omega____ theta____ kappa____ phi______ frames
    -      110.7256 -111.0000  -30.0000 26

 19 omega   61.00   87.00   1.0000   13.9247
omega____ theta____ kappa____ phi______ frames
    -      110.7256 -111.0000  -30.0000 26

 20 omega  118.00  177.00   1.0000   13.9247
omega____ theta____ kappa____ phi______ frames
    -      110.7256  111.0000  -30.0000 59

 21 omega   81.00  130.00   1.0000   13.9247
omega____ theta____ kappa____ phi______ frames
    -      110.7256  -77.0000 -120.0000 49

 22 omega   48.00  108.00   1.0000   13.9247
omega____ theta____ kappa____ phi______ frames
    -      110.7256  -94.0000  120.0000 60

 23 omega   30.00   56.00   1.0000   13.9247
omega____ theta____ kappa____ phi______ frames
    -      110.7256  -30.0000 -180.0000 26

 24 omega   60.00   89.00   1.0000   13.9247
omega____ theta____ kappa____ phi______ frames
    -      110.7256  -30.0000 -180.0000 29

 25 omega   75.00  177.00   1.0000   13.9247
omega____ theta____ kappa____ phi______ frames
    -      110.7256   15.0000   30.0000 102

 26 omega   25.00   87.00   1.0000   13.9247
omega____ theta____ kappa____ phi______ frames
    -      110.7256  -30.0000   90.0000 62

 27 omega   58.00   93.00   1.0000   13.9247
omega____ theta____ kappa____ phi______ frames
    -      110.7256  -45.0000   -2.0000 35

 28 omega   23.00   61.00   1.0000   13.9247
omega____ theta____ kappa____ phi______ frames
    -      110.7256   15.0000   30.0000 38

 29 omega   86.00  114.00   1.0000   13.9247
omega____ theta____ kappa____ phi______ frames
    -      110.7256 -111.0000 -150.0000 28

 30 omega   49.00   75.00   1.0000   13.9247
omega____ theta____ kappa____ phi______ frames
    -      110.7256  -77.0000 -120.0000 26

 31 omega   34.00   60.00   1.0000   13.9247
omega____ theta____ kappa____ phi______ frames
    -      110.7256  -45.0000   30.0000 26

 32 omega   24.00  109.00   1.0000   13.9247
omega____ theta____ kappa____ phi______ frames
    -      110.7256  -94.0000   30.0000 85
;
_diffrn_measurement_device_type 'SuperNova, Dual, Cu at zero, Atlas'
_diffrn_measurement_method '\w scans'
_diffrn_orient_matrix_UB_11 0.0991104000
_diffrn_orient_matrix_UB_12 0.0087869000
_diffrn_orient_matrix_UB_13 0.1573025000
_diffrn_orient_matrix_UB_21 0.0899810000
_diffrn_orient_matrix_UB_22 -0.0246845000
_diffrn_orient_matrix_UB_23 -0.0467852000
_diffrn_orient_matrix_UB_31 0.0338783000
_diffrn_orient_matrix_UB_32 0.0401076000
_diffrn_orient_matrix_UB_33 -0.0634282000
_diffrn_radiation_monochromator mirror
_diffrn_radiation_type 'Cu K\a'
_diffrn_radiation_wavelength 1.5418
_diffrn_reflns_av_R_equivalents 0.0541
_diffrn_reflns_av_unetI/netI 0.0500
_diffrn_reflns_Laue_measured_fraction_full 0.985
_diffrn_reflns_Laue_measured_fraction_max 0.947
_diffrn_reflns_limit_h_max 14
_diffrn_reflns_limit_h_min -15
_diffrn_reflns_limit_k_max 39
_diffrn_reflns_limit_k_min -33
_diffrn_reflns_limit_l_max 11
_diffrn_reflns_limit_l_min -9
_diffrn_reflns_number 24305
_diffrn_reflns_point_group_measured_fraction_full 0.985
_diffrn_reflns_point_group_measured_fraction_max 0.947
_diffrn_reflns_theta_full 72.500
_diffrn_reflns_theta_max 75.516
_diffrn_reflns_theta_min 2.749
_diffrn_source 'SuperNova (Cu) x-ray Source'
_exptl_absorpt_coefficient_mu 8.594
_exptl_absorpt_correction_T_max 1.00000
_exptl_absorpt_correction_T_min 0.40792
_exptl_absorpt_correction_type multi-scan
_exptl_absorpt_process_details
;
CrysAlisPro, Agilent Technologies,
Version 1.171.35.19 (release 27-10-2011 CrysAlis171 .NET)
(compiled Oct 27 2011,15:02:11)
empirical absorption correction using spherical harmonics,
 implemented in SCALE3 ABSPACK scaling algorithm.
;
_exptl_crystal_colour 'brownish violet'
_exptl_crystal_colour_modifier brownish
_exptl_crystal_colour_primary violet
_exptl_crystal_density_diffrn 1.717
_exptl_crystal_F_000 1768
_exptl_crystal_size_max 0.32
_exptl_crystal_size_mid 0.17
_exptl_crystal_size_min 0.02
_refine_diff_density_max 0.685
_refine_diff_density_min -0.816
_refine_diff_density_rms 0.092
_refine_ls_extinction_method none
_refine_ls_goodness_of_fit_ref 1.074
_refine_ls_hydrogen_treatment constr
_refine_ls_matrix_type full
_refine_ls_number_parameters 489
_refine_ls_number_reflns 6650
_refine_ls_number_restraints 123
_refine_ls_restrained_S_all 1.070
_refine_ls_R_factor_all 0.1088
_refine_ls_R_factor_gt 0.0709
_refine_ls_shift/su_max 0.001
_refine_ls_shift/su_mean 0.000
_refine_ls_structure_factor_coef Fsqd
_refine_ls_weighting_details
;
 w=1/[\s^2^(Fo^2^)+(0.0919P)^2^+7.2885P]
 where P=(Fo^2^+2Fc^2^)/3
;
_refine_ls_weighting_scheme calc
_refine_ls_wR_factor_gt 0.1855
_refine_ls_wR_factor_ref 0.2248
_reflns_Friedel_coverage 0.000
_reflns_number_gt 4235
_reflns_number_total 6650
_reflns_threshold_expression 'I > 2\s(I)'
_cod_data_source_file ja402674x_si_008.cif
_cod_data_source_block ga
_cod_database_code 4119889
_reflns_odcompleteness_completeness 99.94
_reflns_odcompleteness_iscentric 1
_reflns_odcompleteness_theta 66.97
_olex2_refinement_description
;
1. others
 Fixed Sof: Mn2(0.5) Cr2(0.5) Cr1(0.5) Mn1(0.5)
 Fixed Uiso: H30A(0.1) H30(0.1) H35A(0.103) H35(0.103) H26(0.087) H24(0.093)
 H21(0.089) H22(0.108) H39(0.093) H23(0.112) H41(0.116) H42(0.134) H43(0.139)
 H44(0.124) H37A(0.123) H37B(0.123) H36A(0.152) H36B(0.152) H47A(0.182)
 H47B(0.182) H47C(0.182) H47D(0.182) H31A(0.153) H31B(0.153) H32A(0.158)
 H32B(0.158) H31C(0.172) H31D(0.172) H32C(0.168) H32D(0.168) H28A(0.092)
 H28B(0.092) H29A(0.114) H29B(0.114) H29C(0.114) H29D(0.114) H28C(0.1) H28D(0.1)
 Fixed X: H30A(0.7307) H30(0.7556) H35A(0.5944) H35(0.574) H26(0.8267)
 H24(0.7421) H21(0.3568) H22(0.3886) H39(0.3392) H23(0.5839) H41(0.3133)
 H42(0.3731) H43(0.5645) H44(0.6884) H37A(0.3113) H37B(0.414) H36A(0.4176)
 H36B(0.3953) H47A(1.3503) H47B(1.2477) H47C(1.256) H47D(1.2165) H31A(0.817)
 H31B(0.7826) H32A(0.5815) H32B(0.6341) H31C(0.7635) H31D(0.6317) H32C(0.6473)
 H32D(0.7379) H28A(0.888) H28B(0.9354) H29A(0.8428) H29B(0.9261) H29C(0.9298)
 H29D(0.8685) H28C(0.9353) H28D(0.8686)
 Fixed Y: H30A(0.0769) H30(0.076) H35A(0.1939) H35(0.1929) H26(0.1906)
 H24(0.2278) H21(0.1971) H22(0.2388) H39(0.0577) H23(0.2531) H41(0.0082) H42(-
 0.0283) H43(-0.018) H44(0.032) H37A(0.1166) H37B(0.1021) H36A(0.1703)
 H36B(0.1772) H47A(0.1126) H47B(0.1109) H47C(0.1144) H47D(0.087) H31A(0.1495)
 H31B(0.1074) H32A(0.1203) H32B(0.1629) H31C(0.1131) H31D(0.1028) H32C(0.1748)
 H32D(0.1825) H28A(0.1725) H28B(0.1536) H29A(0.0884) H29B(0.0993) H29C(0.1085)
 H29D(0.1523) H28C(0.1512) H28D(0.1089)
 Fixed Z: H30A(0.7801) H30(0.7674) H35A(0.7269) H35(0.6886) H26(0.4427)
 H24(0.2176) H21(0.1742) H22(-0.0034) H39(0.4784) H23(0.0158) H41(0.289)
 H42(0.1245) H43(0.1308) H44(0.2849) H37A(0.5943) H37B(0.7467) H36A(0.7692)
 H36B(0.5966) H47A(0.0226) H47B(0.0865) H47C(0.0913) H47D(-0.055) H31A(0.9391)
 H31B(0.9987) H32A(0.8829) H32B(0.9574) H31C(0.9897) H31D(0.8792) H32C(0.9586)
 H32D(0.8759) H28A(0.7542) H28B(0.6328) H29A(0.6401) H29B(0.8088) H29C(0.8724)
 H29D(0.8687) H28C(0.658) H28D(0.6006)
;
_shelx_space_group_comment
;
The symmetry employed for this shelxl refinement is uniquely defined
by the following loop, which should always be used as a source of
symmetry information in preference to the above space-group names.
They are only intended as comments.
;
_shelxl_version_number 2013-2

loop_
_space_group_symop_operation_xyz
'x, y, z'
'-x, y+1/2, -z+1/2'
'-x, -y, -z'
'x, -y-1/2, z-1/2'

loop_
_atom_site_label
_atom_site_type_symbol
_atom_site_fract_x
_atom_site_fract_y
_atom_site_fract_z
_atom_site_U_iso_or_equiv
_atom_site_adp_type
_atom_site_occupancy
_atom_site_site_symmetry_order
_atom_site_calc_flag
_atom_site_refinement_flags_posn
_atom_site_refinement_flags_adp
_atom_site_refinement_flags_occupancy
_atom_site_disorder_assembly
_atom_site_disorder_group
Ga1 Ga 0.60871(8) 0.12785(3) 0.56274(11) 0.0690(3) Uani 1 1 d . . . . .
Mn2 Mn 1.07235(10) 0.20859(3) 0.28230(11) 0.0543(3) Uani 0.5 1 d . . P . .
Cr2 Cr 1.01223(11) 0.04092(3) 0.25751(12) 0.0577(3) Uani 0.5 1 d . . P . .
O15 O 0.9748(4) 0.25425(14) 0.3406(5) 0.0619(11) Uani 1 1 d . . . . .
O8 O 1.1306(4) 0.08590(15) 0.2389(5) 0.0644(12) Uani 1 1 d . . . . .
O1 O 0.9581(5) 0.16380(15) 0.3099(6) 0.0680(13) Uani 1 1 d . . . . .
O16 O 1.1752(4) 0.25046(15) 0.2193(5) 0.0628(12) Uani 1 1 d . . . . .
O6 O 0.8989(4) 0.00192(15) 0.3116(5) 0.0669(12) Uani 1 1 d . . . . .
O4 O 1.1119(5) 0.03189(15) 0.4868(5) 0.0685(13) Uani 1 1 d . . . . .
O3 O 0.9320(5) 0.09463(15) 0.2959(6) 0.0665(12) Uani 1 1 d . . . . .
O17 O 0.9708(4) 0.21283(14) 0.0474(5) 0.0626(12) Uani 1 1 d . . . . .
O9 O 0.9123(5) 0.04030(15) 0.0230(6) 0.0725(14) Uani 1 1 d . . . . .
O12 O 1.1577(5) 0.15479(16) 0.2556(6) 0.0677(13) Uani 1 1 d . . . . .
O7 O 1.0954(5) -0.00776(15) 0.1902(6) 0.0706(13) Uani 1 1 d . . . . .
O13 O 1.1736(5) 0.21442(15) 0.5142(6) 0.0693(13) Uani 1 1 d . . . . .
O19 O 0.5067(5) 0.1623(2) 0.4036(6) 0.0895(18) Uani 1 1 d . . . . .
O46 O 0.6449(5) 0.0823(2) 0.4608(8) 0.109(2) Uani 1 1 d . . . . .
N30 N 0.7472(6) 0.1063(2) 0.7693(8) 0.084(2) Uani 1 1 d D . . . .
H30A H 0.7307 0.0769 0.7801 0.100 Uiso 0.51(3) 1 calc R U P A 2
H30 H 0.7556 0.0760 0.7674 0.100 Uiso 0.49(3) 1 calc R U P A 1
C14 C 1.1340(6) 0.2399(2) 0.5815(7) 0.0560(15) Uani 1 1 d . . . . .
C18 C 1.0150(6) 0.23740(19) -0.0193(7) 0.0525(14) Uani 1 1 d . . . . .
N27 N 0.7533(5) 0.1585(2) 0.5516(8) 0.0797(18) Uani 1 1 d D . . . .
N35 N 0.5697(7) 0.1648(2) 0.7260(8) 0.086(2) Uani 1 1 d D . . . .
H35A H 0.5944 0.1939 0.7269 0.103 Uiso 0.51(3) 1 calc R U P A 2
H35 H 0.5740 0.1929 0.6886 0.103 Uiso 0.49(3) 1 calc R U P A 1
C20 C 0.5303(7) 0.1857(2) 0.3049(8) 0.0666(18) Uani 1 1 d . . . . .
C5 C 1.0621(6) 0.0090(2) 0.5505(7) 0.0565(15) Uani 1 1 d . . . . .
C11 C 1.1018(6) 0.1217(2) 0.2591(7) 0.0558(15) Uani 1 1 d . . . . .
N38 N 0.4611(6) 0.0981(2) 0.5634(8) 0.0764(17) Uani 1 1 d . . . . .
C2 C 0.9866(6) 0.1272(2) 0.2911(7) 0.0547(15) Uani 1 1 d . . . . .
C25 C 0.6483(7) 0.1962(2) 0.3199(8) 0.0648(18) Uani 1 1 d . . . . .
C10 C 0.9461(6) 0.0142(2) -0.0491(8) 0.0595(16) Uani 1 1 d . . . . .
C26 C 0.7529(7) 0.1821(3) 0.4422(9) 0.072(2) Uani 1 1 d . . . . .
H26 H 0.8267 0.1906 0.4427 0.087 Uiso 1 1 calc R U . . .
C24 C 0.6646(8) 0.2214(2) 0.2089(10) 0.078(2) Uani 1 1 d . . . . .
H24 H 0.7421 0.2278 0.2176 0.093 Uiso 1 1 calc R U . . .
C21 C 0.4349(7) 0.2028(3) 0.1834(9) 0.074(2) Uani 1 1 d . . . . .
H21 H 0.3568 0.1971 0.1742 0.089 Uiso 1 1 calc R U . . .
C40 C 0.4583(8) 0.0453(3) 0.3813(9) 0.078(2) Uani 1 1 d . . . . .
C45 C 0.5724(7) 0.0531(3) 0.3786(10) 0.082(2) Uani 1 1 d . . . . .
C22 C 0.4537(10) 0.2278(3) 0.0769(10) 0.090(3) Uani 1 1 d . . . . .
H22 H 0.3886 0.2388 -0.0034 0.108 Uiso 1 1 calc R U . . .
C39 C 0.4120(7) 0.0669(3) 0.4774(9) 0.078(2) Uani 1 1 d . . . . .
H39 H 0.3392 0.0577 0.4784 0.093 Uiso 1 1 calc R U . . .
C23 C 0.5707(10) 0.2368(3) 0.0891(12) 0.094(3) Uani 1 1 d . . . . .
H23 H 0.5839 0.2531 0.0158 0.112 Uiso 1 1 calc R U . . .
C41 C 0.3880(10) 0.0138(3) 0.2860(11) 0.097(3) Uani 1 1 d . . . . .
H41 H 0.3133 0.0082 0.2890 0.116 Uiso 1 1 calc R U . . .
C42 C 0.4237(12) -0.0088(3) 0.1901(12) 0.112(4) Uani 1 1 d . . . . .
H42 H 0.3731 -0.0283 0.1245 0.134 Uiso 1 1 calc R U . . .
C43 C 0.5372(13) -0.0019(3) 0.1927(11) 0.116(4) Uani 1 1 d . . . . .
H43 H 0.5645 -0.0180 0.1308 0.139 Uiso 1 1 calc R U . . .
C44 C 0.6119(9) 0.0282(3) 0.2850(11) 0.103(3) Uani 1 1 d . . . . .
H44 H 0.6884 0.0320 0.2849 0.124 Uiso 1 1 calc R U . . .
C37 C 0.3971(9) 0.1173(3) 0.6523(13) 0.103(3) Uani 1 1 d . . . . .
H37A H 0.3113 0.1166 0.5943 0.123 Uiso 1 1 calc R U . . .
H37B H 0.4140 0.1021 0.7467 0.123 Uiso 1 1 calc R U . . .
C36 C 0.4377(11) 0.1602(4) 0.6853(16) 0.126(4) Uani 1 1 d . . . . .
H36A H 0.4176 0.1703 0.7692 0.152 Uiso 1 1 calc R U . . .
H36B H 0.3953 0.1772 0.5966 0.152 Uiso 1 1 calc R U . . .
C47 C 1.2641(15) 0.1110(4) -0.0061(17) 0.152(6) Uani 1 1 d . . . . .
H47A H 1.3503 0.1126 0.0226 0.182 Uiso 0.664(7) 1 calc R U P B 8
H47B H 1.2477 0.1109 0.0865 0.182 Uiso 0.664(7) 1 calc R U P B 8
H47C H 1.2560 0.1144 0.0913 0.182 Uiso 0.336(7) 1 calc R U P B 9
H47D H 1.2165 0.0870 -0.0550 0.182 Uiso 0.336(7) 1 calc R U P B 9
Cr1 Cr 1.07235(10) 0.20859(3) 0.28230(11) 0.0543(3) Uani 0.5 1 d . . P . .
Mn1 Mn 1.01223(11) 0.04092(3) 0.25751(12) 0.0577(3) Uani 0.5 1 d . . P . .
Cl48 Cl 1.2138(5) 0.06890(14) -0.1011(6) 0.132(2) Uani 0.664(7) 1 d . . P B 8
Cl49 Cl 1.4122(10) 0.0982(3) 0.0334(9) 0.125(4) Uani 0.336(7) 1 d . . P B 9
Cl50 Cl 1.1948(3) 0.15495(14) -0.1187(5) 0.1616(15) Uani 1 1 d . . . . .
C31B C 0.759(3) 0.1270(10) 0.9146(19) 0.128(10) Uani 0.51(3) 1 d D U P A 2
H31A H 0.8170 0.1495 0.9391 0.153 Uiso 0.51(3) 1 calc R U P A 2
H31B H 0.7826 0.1074 0.9987 0.153 Uiso 0.51(3) 1 calc R U P A 2
C32B C 0.631(2) 0.1435(11) 0.878(2) 0.132(10) Uani 0.51(3) 1 d D U P A 2
H32A H 0.5815 0.1203 0.8829 0.158 Uiso 0.51(3) 1 calc R U P A 2
H32B H 0.6341 0.1629 0.9574 0.158 Uiso 0.51(3) 1 calc R U P A 2
C31A C 0.703(3) 0.1189(8) 0.890(3) 0.143(11) Uani 0.49(3) 1 d D U P A 1
H31C H 0.7635 0.1131 0.9897 0.172 Uiso 0.49(3) 1 calc R U P A 1
H31D H 0.6317 0.1028 0.8792 0.172 Uiso 0.49(3) 1 calc R U P A 1
C32A C 0.672(3) 0.1655(8) 0.877(3) 0.140(12) Uani 0.49(3) 1 d D U P A 1
H32C H 0.6473 0.1748 0.9586 0.168 Uiso 0.49(3) 1 calc R U P A 1
H32D H 0.7379 0.1825 0.8759 0.168 Uiso 0.49(3) 1 calc R U P A 1
C28B C 0.8720(10) 0.1525(5) 0.6722(16) 0.077(4) Uiso 0.60(2) 1 d D U P A 2
H28A H 0.8880 0.1725 0.7542 0.092 Uiso 0.60(2) 1 calc R U P A 2
H28B H 0.9354 0.1536 0.6328 0.092 Uiso 0.60(2) 1 calc R U P A 2
C29B C 0.8547(12) 0.1077(5) 0.723(2) 0.095(6) Uani 0.60(2) 1 d D U P A 2
H29A H 0.8428 0.0884 0.6401 0.114 Uiso 0.60(2) 1 calc R U P A 2
H29B H 0.9261 0.0993 0.8088 0.114 Uiso 0.60(2) 1 calc R U P A 2
C29A C 0.8647(15) 0.1267(8) 0.813(3) 0.095(8) Uani 0.40(2) 1 d D U P A 1
H29C H 0.9298 0.1085 0.8724 0.114 Uiso 0.40(2) 1 calc R U P A 1
H29D H 0.8685 0.1523 0.8687 0.114 Uiso 0.40(2) 1 calc R U P A 1
C28A C 0.8649(17) 0.1351(9) 0.649(2) 0.083(7) Uiso 0.40(2) 1 d D U P A 1
H28C H 0.9353 0.1512 0.6580 0.100 Uiso 0.40(2) 1 calc R U P A 1
H28D H 0.8686 0.1089 0.6006 0.100 Uiso 0.40(2) 1 calc R U P A 1

loop_
_atom_site_aniso_label
_atom_site_aniso_U_11
_atom_site_aniso_U_22
_atom_site_aniso_U_33
_atom_site_aniso_U_23
_atom_site_aniso_U_13
_atom_site_aniso_U_12
Ga1 0.0608(5) 0.0778(6) 0.0627(5) -0.0026(4) 0.0172(4) -0.0053(4)
Mn2 0.0705(7) 0.0509(6) 0.0457(5) -0.0002(4) 0.0268(5) 0.0008(5)
Cr2 0.0745(8) 0.0512(6) 0.0516(6) 0.0068(5) 0.0286(5) 0.0030(5)
O15 0.067(3) 0.059(3) 0.050(2) 0.006(2) 0.010(2) 0.007(2)
O8 0.072(3) 0.068(3) 0.064(3) 0.006(2) 0.037(2) 0.012(2)
O1 0.080(3) 0.070(3) 0.071(3) 0.002(2) 0.047(3) 0.008(3)
O16 0.061(3) 0.072(3) 0.049(2) -0.011(2) 0.014(2) -0.007(2)
O6 0.071(3) 0.071(3) 0.052(3) 0.007(2) 0.016(2) -0.001(2)
O4 0.077(3) 0.068(3) 0.061(3) -0.002(2) 0.028(3) -0.014(3)
O3 0.077(3) 0.066(3) 0.073(3) 0.000(2) 0.047(3) -0.003(2)
O17 0.069(3) 0.056(3) 0.059(3) -0.005(2) 0.021(2) -0.013(2)
O9 0.083(4) 0.061(3) 0.077(3) 0.019(3) 0.034(3) 0.018(3)
O12 0.074(3) 0.075(3) 0.068(3) -0.005(2) 0.043(3) -0.004(3)
O7 0.077(3) 0.063(3) 0.064(3) 0.020(2) 0.018(3) 0.011(2)
O13 0.077(3) 0.072(3) 0.065(3) 0.017(2) 0.034(3) 0.026(3)
O19 0.055(3) 0.137(5) 0.067(3) 0.030(3) 0.013(3) -0.005(3)
O46 0.065(4) 0.131(5) 0.134(5) -0.062(5) 0.042(4) -0.023(4)
N30 0.079(5) 0.061(4) 0.091(5) 0.013(4) 0.010(4) 0.002(3)
C14 0.061(4) 0.054(4) 0.056(4) 0.010(3) 0.025(3) 0.003(3)
C18 0.056(4) 0.047(3) 0.052(4) -0.004(3) 0.017(3) -0.003(3)
N27 0.056(4) 0.099(5) 0.072(4) 0.010(4) 0.011(3) -0.005(3)
N35 0.090(5) 0.081(5) 0.080(5) -0.011(4) 0.024(4) 0.007(4)
C20 0.072(5) 0.074(5) 0.056(4) -0.004(3) 0.025(4) 0.000(4)
C5 0.063(4) 0.053(4) 0.055(4) 0.001(3) 0.024(3) 0.002(3)
C11 0.065(4) 0.065(4) 0.045(3) 0.002(3) 0.029(3) 0.006(3)
N38 0.076(4) 0.079(4) 0.075(4) 0.000(3) 0.030(3) -0.005(3)
C2 0.060(4) 0.066(4) 0.044(3) 0.004(3) 0.026(3) 0.006(3)
C25 0.066(4) 0.070(4) 0.061(4) -0.012(3) 0.026(4) 0.003(3)
C10 0.062(4) 0.051(4) 0.067(4) 0.018(3) 0.027(4) 0.007(3)
C26 0.058(4) 0.079(5) 0.080(5) -0.018(4) 0.026(4) -0.011(4)
C24 0.087(6) 0.068(5) 0.087(6) -0.002(4) 0.043(5) -0.006(4)
C21 0.065(5) 0.083(5) 0.066(4) -0.005(4) 0.015(4) 0.009(4)
C40 0.077(5) 0.076(5) 0.065(5) -0.001(4) 0.007(4) -0.008(4)
C45 0.065(5) 0.089(6) 0.079(5) -0.015(4) 0.014(4) 0.001(4)
C22 0.109(8) 0.082(6) 0.072(5) 0.011(4) 0.028(5) 0.026(5)
C39 0.065(5) 0.083(5) 0.079(5) 0.021(4) 0.021(4) -0.002(4)
C23 0.113(8) 0.077(6) 0.105(7) 0.026(5) 0.058(6) 0.017(5)
C41 0.097(7) 0.086(6) 0.084(6) 0.005(5) 0.009(5) -0.022(5)
C42 0.124(10) 0.092(7) 0.088(7) -0.011(6) 0.006(7) -0.006(7)
C43 0.151(11) 0.097(7) 0.072(6) -0.025(5) 0.010(7) 0.028(7)
C44 0.088(7) 0.119(8) 0.093(7) -0.018(6) 0.025(5) 0.014(6)
C37 0.082(6) 0.132(9) 0.100(7) -0.003(6) 0.043(6) -0.006(6)
C36 0.131(11) 0.125(10) 0.147(11) -0.014(8) 0.080(9) 0.005(8)
C47 0.200(15) 0.136(10) 0.179(14) 0.009(10) 0.139(13) -0.001(11)
Cr1 0.0705(7) 0.0509(6) 0.0457(5) -0.0002(4) 0.0268(5) 0.0008(5)
Mn1 0.0745(8) 0.0512(6) 0.0516(6) 0.0068(5) 0.0286(5) 0.0030(5)
Cl48 0.178(5) 0.098(3) 0.135(4) -0.024(3) 0.074(4) -0.014(3)
Cl49 0.185(10) 0.120(7) 0.082(5) 0.020(4) 0.063(5) 0.050(6)
Cl50 0.128(3) 0.177(4) 0.145(3) 0.024(3) 0.014(2) 0.008(3)
C31B 0.15(2) 0.105(15) 0.052(10) -0.021(9) -0.043(12) 0.036(15)
C32B 0.16(2) 0.15(2) 0.056(10) -0.014(14) 0.008(12) 0.032(17)
C31A 0.17(2) 0.108(16) 0.065(12) -0.013(11) -0.056(14) 0.050(16)
C32A 0.19(2) 0.100(15) 0.068(11) -0.033(11) -0.027(13) 0.056(15)
C29B 0.070(9) 0.072(9) 0.104(12) 0.017(8) -0.012(8) 0.005(7)
C29A 0.070(12) 0.082(14) 0.097(15) 0.012(12) -0.009(11) -0.019(10)

loop_
_atom_type_symbol
_atom_type_description
_atom_type_scat_dispersion_real
_atom_type_scat_dispersion_imag
_atom_type_scat_source
C C 0.0181 0.0091 'International Tables Vol C Tables 4.2.6.8 and 6.1.1.4'
H H 0.0000 0.0000 'International Tables Vol C Tables 4.2.6.8 and 6.1.1.4'
Cl Cl 0.3639 0.7018 'International Tables Vol C Tables 4.2.6.8 and 6.1.1.4'
Cr Cr -0.1635 2.4439 'International Tables Vol C Tables 4.2.6.8 and 6.1.1.4'
Ga Ga -1.2846 0.7763 'International Tables Vol C Tables 4.2.6.8 and 6.1.1.4'
Mn Mn -0.5299 2.8052 'International Tables Vol C Tables 4.2.6.8 and 6.1.1.4'
N N 0.0311 0.0180 'International Tables Vol C Tables 4.2.6.8 and 6.1.1.4'
O O 0.0492 0.0322 'International Tables Vol C Tables 4.2.6.8 and 6.1.1.4'

loop_
_geom_angle_atom_site_label_1
_geom_angle_atom_site_label_2
_geom_angle_atom_site_label_3
_geom_angle
_geom_angle_site_symmetry_1
_geom_angle_site_symmetry_3
O19 Ga1 N30 163.1(3) . .
O19 Ga1 N27 89.2(2) . .
O19 Ga1 N35 89.8(3) . .
O19 Ga1 N38 88.4(3) . .
O46 Ga1 O19 104.6(3) . .
O46 Ga1 N30 88.0(3) . .
O46 Ga1 N27 89.0(3) . .
O46 Ga1 N35 162.6(3) . .
O46 Ga1 N38 90.5(3) . .
N27 Ga1 N30 79.6(3) . .
N27 Ga1 N35 101.3(3) . .
N35 Ga1 N30 80.2(3) . .
N38 Ga1 N30 103.0(3) . .
N38 Ga1 N27 177.3(3) . .
N38 Ga1 N35 80.0(3) . .
O15 Mn2 O17 94.26(18) . .
O1 Mn2 O15 89.27(19) . .
O1 Mn2 O17 91.74(19) . .
O1 Mn2 O12 79.65(19) . .
O16 Mn2 O15 94.49(19) . .
O16 Mn2 O1 171.02(19) . .
O16 Mn2 O17 79.87(18) . .
O16 Mn2 O12 97.39(19) . .
O16 Mn2 O13 94.03(19) . .
O12 Mn2 O15 167.24(19) . .
O12 Mn2 O17 92.40(19) . .
O13 Mn2 O15 79.66(18) . .
O13 Mn2 O1 94.7(2) . .
O13 Mn2 O17 171.10(19) . .
O13 Mn2 O12 94.83(19) . .
O8 Cr2 O9 93.1(2) . .
O6 Cr2 O8 169.75(19) . .
O6 Cr2 O4 80.14(19) . .
O6 Cr2 O3 93.79(19) . .
O6 Cr2 O9 95.1(2) . .
O6 Cr2 O7 93.4(2) . .
O4 Cr2 O8 92.46(19) . .
O4 Cr2 O3 93.2(2) . .
O4 Cr2 O9 171.3(2) . .
O4 Cr2 O7 93.5(2) . .
O3 Cr2 O8 79.46(18) . .
O3 Cr2 O9 94.3(2) . .
O3 Cr2 O7 170.89(19) . .
O7 Cr2 O8 94.09(19) . .
O7 Cr2 O9 79.49(19) . .
C18 O15 Mn2 113.6(4) 4_566 .
C11 O8 Cr2 113.0(4) . .
C2 O1 Mn2 113.7(4) . .
C14 O16 Mn2 114.9(4) 4_565 .
C5 O6 Cr2 114.0(4) 3_756 .
C5 O4 Cr2 113.5(4) . .
C2 O3 Cr2 113.8(4) . .
C18 O17 Mn2 112.8(4) . .
C10 O9 Cr2 114.4(4) . .
C11 O12 Mn2 113.8(4) . .
C10 O7 Cr2 114.0(4) 3_755 .
C14 O13 Mn2 114.6(4) . .
C20 O19 Ga1 130.5(5) . .
C45 O46 Ga1 128.6(5) . .
C31B N30 Ga1 117.9(9) . .
C31B N30 C29B 117.4(16) . .
C31A N30 Ga1 103.2(12) . .
C29B N30 Ga1 100.5(7) . .
C29A N30 Ga1 116.4(9) . .
C29A N30 C31A 104.6(17) . .
O16 C14 C18 115.4(6) 4_566 4_566
O13 C14 O16 128.7(6) . 4_566
O13 C14 C18 115.9(6) . 4_566
O15 C18 C14 116.1(6) 4_565 4_565
O17 C18 O15 126.9(6) . 4_565
O17 C18 C14 116.9(6) . 4_565
C26 N27 Ga1 125.9(5) . .
C26 N27 C28B 114.4(8) . .
C26 N27 C28A 121.2(11) . .
C28B N27 Ga1 119.7(7) . .
C28A N27 Ga1 107.9(11) . .
C36 N35 Ga1 105.2(6) . .
C36 N35 C32B 106.9(13) . .
C32B N35 Ga1 105.8(14) . .
C32A N35 Ga1 112.0(14) . .
C32A N35 C36 131(2) . .
O19 C20 C25 123.1(7) . .
O19 C20 C21 118.7(7) . .
C21 C20 C25 118.1(7) . .
O6 C5 C5 115.4(7) 3_756 3_756
O4 C5 O6 127.6(6) . 3_756
O4 C5 C5 117.0(7) . 3_756
O8 C11 O12 126.4(6) . .
O8 C11 C2 117.6(6) . .
O12 C11 C2 116.0(6) . .
C39 N38 Ga1 124.1(6) . .
C39 N38 C37 118.2(8) . .
C37 N38 Ga1 117.0(6) . .
O1 C2 C11 116.7(6) . .
O3 C2 O1 127.2(6) . .
O3 C2 C11 116.1(6) . .
C20 C25 C26 123.5(7) . .
C24 C25 C20 119.0(7) . .
C24 C25 C26 117.6(7) . .
O9 C10 O7 128.0(6) . 3_755
O9 C10 C10 115.9(8) . 3_755
O7 C10 C10 116.1(8) 3_755 3_755
N27 C26 C25 125.2(7) . .
C23 C24 C25 122.0(8) . .
C22 C21 C20 121.5(8) . .
C45 C40 C39 123.3(8) . .
C41 C40 C45 118.1(9) . .
C41 C40 C39 118.5(9) . .
O46 C45 C40 123.4(8) . .
O46 C45 C44 118.1(8) . .
C44 C45 C40 118.5(8) . .
C21 C22 C23 120.1(8) . .
N38 C39 C40 126.2(8) . .
C24 C23 C22 119.2(8) . .
C42 C41 C40 123.4(11) . .
C41 C42 C43 117.9(10) . .
C42 C43 C44 121.9(11) . .
C43 C44 C45 120.2(11) . .
C36 C37 N38 108.3(8) . .
C37 C36 N35 112.8(9) . .
Cl48 C47 Cl50 110.0(10) . .
Cl49 C47 Cl50 122.1(8) . .
N30 C31B C32B 101.9(19) . .
N35 C32B C31B 117(2) . .
N30 C31A C32A 111(2) . .
N35 C32A C31A 98.3(17) . .
N27 C28B C29B 99.2(10) . .
N30 C29B C28B 110.3(11) . .
N30 C29A C28A 99.3(16) . .
N27 C28A C29A 110.7(14) . .

loop_
_geom_bond_atom_site_label_1
_geom_bond_atom_site_label_2
_geom_bond_distance
_geom_bond_site_symmetry_2
Ga1 O19 1.898(5) .
Ga1 O46 1.895(6) .
Ga1 N30 2.148(7) .
Ga1 N27 2.041(7) .
Ga1 N35 2.139(7) .
Ga1 N38 2.022(7) .
Mn2 O15 2.083(5) .
Mn2 O1 2.077(5) .
Mn2 O16 2.065(5) .
Mn2 O17 2.097(5) .
Mn2 O12 2.077(5) .
Mn2 O13 2.077(5) .
Cr2 O8 2.085(5) .
Cr2 O6 2.057(5) .
Cr2 O4 2.065(5) .
Cr2 O3 2.078(5) .
Cr2 O9 2.087(5) .
Cr2 O7 2.085(5) .
O15 C18 1.257(7) 4_566
O8 C11 1.238(8) .
O1 C2 1.258(8) .
O16 C14 1.247(8) 4_565
O6 C5 1.259(8) 3_756
O4 C5 1.241(8) .
O3 C2 1.246(8) .
O17 C18 1.250(7) .
O9 C10 1.244(8) .
O12 C11 1.266(8) .
O7 C10 1.253(8) 3_755
O13 C14 1.240(8) .
O19 C20 1.312(9) .
O46 C45 1.316(10) .
N30 C31B 1.486(15) .
N30 C31A 1.492(17) .
N30 C29B 1.516(11) .
N30 C29A 1.471(12) .
C14 O16 1.247(8) 4_566
C14 C18 1.569(9) 4_566
C18 O15 1.257(7) 4_565
C18 C14 1.569(9) 4_565
N27 C26 1.281(10) .
N27 C28B 1.466(10) .
N27 C28A 1.512(12) .
N35 C36 1.496(13) .
N35 C32B 1.508(15) .
N35 C32A 1.495(15) .
C20 C25 1.415(10) .
C20 C21 1.394(10) .
C5 O6 1.259(8) 3_756
C5 C5 1.551(13) 3_756
C11 C2 1.539(9) .
N38 C39 1.285(10) .
N38 C37 1.476(11) .
C25 C26 1.424(11) .
C25 C24 1.400(11) .
C10 O7 1.253(8) 3_755
C10 C10 1.572(13) 3_755
C24 C23 1.355(12) .
C21 C22 1.374(12) .
C40 C45 1.408(12) .
C40 C39 1.417(12) .
C40 C41 1.406(11) .
C45 C44 1.404(12) .
C22 C23 1.401(13) .
C41 C42 1.355(15) .
C42 C43 1.376(16) .
C43 C44 1.385(14) .
C37 C36 1.456(14) .
C47 Cl48 1.612(15) .
C47 Cl49 1.729(17) .
C47 Cl50 1.776(14) .
C31B C32B 1.540(15) .
C31A C32A 1.538(15) .
C28B C29B 1.557(17) .
C29A C28A 1.58(2) .
